data_2011582
loop_
_publ_author_name
'Horn,  E.'
'Kurosawa, K.'
'Tiekink, E. R. T.'

_publ_section_title Bis[<i>N</i>-phenyl(dicyclohexylthiophosphinoyl)thiomethanamido-<i>S</i>,<i>S</i>']copper(II)
_journal_issue 11
_journal_name_full 'Acta Crystallographica Section C'
_journal_page_first 1319
_journal_page_last 1320
_journal_paper_doi 10.1107/S0108270100011586
_journal_volume 56
_journal_year 2000
_chemical_formula_iupac '[Cu (C19 H27 NPS2 )2 ]'
_chemical_formula_moiety 'C38 H56 CuN2 P2 S4 '
_chemical_formula_sum 'C38 H56 Cu N2 P2 S4'
_chemical_formula_weight 792.60
_space_group_IT_number 2
_symmetry_cell_setting triclinic
_symmetry_space_group_name_Hall '-P 1'
_symmetry_space_group_name_H-M 'P -1'
_cell_angle_alpha 89.90(2)
_cell_angle_beta 82.310(10)
_cell_angle_gamma 68.620(10)
_cell_formula_units_Z 1
_cell_length_a 8.4300(10)
_cell_length_b 10.305(3)
_cell_length_c 12.380(2)
_cell_measurement_reflns_used 25
_cell_measurement_temperature 293
_cell_measurement_theta_max 12.3
_cell_measurement_theta_min 11.1
_cell_volume 991.2(4)
_computing_cell_refinement 'MSC/AFC Diffractometer Control Software'
_computing_data_collection
;MSC/AFC Diffractometer Control Software (Molecular Structure Corporation,
 1996)
;
_computing_data_reduction 'TEXSAN for Windows (Molecular Structure Corporation, 1997)'
_computing_publication_material 'TEXSAN for Windows'
_computing_structure_refinement 'TEXSAN for Windows'
_computing_structure_solution
;
SIR92 (Altomare et al., 1994)
;
_diffrn_ambient_temperature 293
_diffrn_measurement_device AFC7R
_diffrn_measurement_method \w-2\q
_diffrn_radiation_monochromator graphite
_diffrn_radiation_source 'X-ray tube'
_diffrn_radiation_type 'Mo K\a'
_diffrn_radiation_wavelength .71073
_diffrn_reflns_av_R_equivalents .028
_diffrn_reflns_av_sigmaI/netI .106
_diffrn_reflns_limit_h_max 11
_diffrn_reflns_limit_h_min -11
_diffrn_reflns_limit_k_max 0
_diffrn_reflns_limit_k_min -14
_diffrn_reflns_limit_l_max 17
_diffrn_reflns_limit_l_min -17
_diffrn_reflns_number 6080
_diffrn_reflns_reduction_process 'Lp corrections applied'
_diffrn_reflns_theta_max 30.00
_diffrn_reflns_theta_min 2.62
_diffrn_standards_decay_% .27
_diffrn_standards_interval_count 150
_diffrn_standards_number 3
_exptl_absorpt_coefficient_mu .871
_exptl_absorpt_correction_T_max .917
_exptl_absorpt_correction_T_min .709
_exptl_absorpt_correction_type '\y scans'
_exptl_absorpt_process_details
;
(North et al., 1968)
;
_exptl_crystal_colour brown
_exptl_crystal_density_diffrn 1.328
_exptl_crystal_density_meas ?
_exptl_crystal_description prismatic
_exptl_crystal_F_000 419
_exptl_crystal_size_max .40
_exptl_crystal_size_mid .20
_exptl_crystal_size_min .10
_refine_diff_density_max .37
_refine_diff_density_min -.35
_refine_ls_extinction_method none
_refine_ls_goodness_of_fit_ref 1.750
_refine_ls_hydrogen_treatment noref
_refine_ls_matrix_type full
_refine_ls_number_constraints 0
_refine_ls_number_parameters 214
_refine_ls_number_reflns 3059
_refine_ls_number_restraints 0
_refine_ls_R_factor_gt .044
_refine_ls_shift/su_max <0.001
_refine_ls_shift/su_mean .0005
_refine_ls_structure_factor_coef F
_refine_ls_weighting_details 'w = 1/[\s^2^(Fo) + 0.003|Fo|^2^]'
_refine_ls_weighting_scheme sigma
_refine_ls_wR_factor_ref .031
_reflns_number_gt 3059
_reflns_number_total 5779
_reflns_threshold_expression I>2.00\s(I)
_cod_data_source_file ta1299.cif
_cod_data_source_block I
_cod_depositor_comments
;
The following automatic conversions were performed:

'_exptl_crystal_density_meas' value 'not measured' was changed to '?'
- the value is perceived as not measured.

Automatic conversion script
Id: cif_fix_values 3008 2015-01-20 13:52:24Z robertas 
;
_cod_original_cell_volume 991.1(3)
_cod_original_sg_symbol_H-M 'P -1       '
_cod_original_formula_sum 'C38 H56 CuN2 P2 S4 '
_cod_database_code 2011582

loop_
_symmetry_equiv_pos_as_xyz
'  +x,  +y,  +z'
'  -x,  -y,  -z'

loop_
_atom_site_label
_atom_site_fract_x
_atom_site_fract_y
_atom_site_fract_z
_atom_site_U_iso_or_equiv
_atom_site_adp_type
_atom_site_calc_flag
_atom_site_calc_attached_atom
_atom_site_refinement_flags
_atom_site_occupancy
Cu .0000 .0000 .0000 .04170(10) Uani d ? S 1
S(1) .01127(9) -.06800(10) -.17644(6) .0702(3) Uani d ? . 1.000
S(2) .29323(8) -.09424(8) .00246(6) .0501(2) Uani d ? . 1.000
P(1) .38695(8) -.13057(7) -.15628(6) .0368(2) Uani d ? . 1.000
N(1) .2918(2) -.2211(2) -.3221(2) .0405(6) Uani d ? . 1.000
C(1) .2240(3) -.1472(3) -.2338(2) .0388(7) Uani d ? . 1.000
C(2) .4473(3) .0120(3) -.2109(2) .0420(8) Uani d ? . 1.000
C(3) .2950(3) .1501(3) -.2015(3) .0554(9) Uani d ? . 1.000
C(4) .3552(4) .2690(3) -.2368(3) .0750(10) Uani d ? . 1.000
C(5) .4533(4) .2396(4) -.3504(3) .0860(10) Uani d ? . 1.000
C(6) .6010(4) .1033(3) -.3623(3) .0730(10) Uani d ? . 1.000
C(7) .5438(4) -.0174(3) -.3278(2) .0570(10) Uani d ? . 1.000
C(8) .5741(3) -.2922(3) -.1800(2) .0388(7) Uani d ? . 1.000
C(9) .7247(3) -.2841(3) -.1269(3) .0590(10) Uani d ? . 1.000
C(10) .8809(4) -.4202(4) -.1489(3) .0770(10) Uani d ? . 1.000
C(11) .8358(4) -.5436(4) -.1096(3) .0790(10) Uani d ? . 1.000
C(12) .6868(4) -.5521(3) -.1614(3) .0650(10) Uani d ? . 1.000
C(13) .5305(3) -.4183(3) -.1406(2) .0517(9) Uani d ? . 1.000
C(14) .1968(3) -.2554(3) -.3954(2) .0406(8) Uani d ? . 1.000
C(15) .0507(4) -.1623(3) -.4305(2) .0600(10) Uani d ? . 1.000
C(16) -.0242(4) -.2061(4) -.5091(3) .0720(10) Uani d ? . 1.000
C(17) .0413(4) -.3379(4) -.5515(3) .0760(10) Uani d ? . 1.000
C(18) .1881(5) -.4311(3) -.5185(3) .0750(10) Uani d ? . 1.000
C(19) .2647(4) -.3892(3) -.4417(2) .0580(10) Uani d ? . 1.000
H(1) .5249 .0235 -.1662 .050 Uiso c ? . 1.000
H(2) .2153 .1444 -.2470 .066 Uiso c ? . 1.000
H(3) .2406 .1684 -.1279 .066 Uiso c ? . 1.000
H(4) .2577 .3530 -.2349 .090 Uiso c ? . 1.000
H(5) .4278 .2793 -.1877 .090 Uiso c ? . 1.000
H(6) .3771 .2383 -.4001 .103 Uiso c ? . 1.000
H(7) .4960 .3119 -.3674 .103 Uiso c ? . 1.000
H(8) .6527 .0866 -.4366 .087 Uiso c ? . 1.000
H(9) .6828 .1076 -.3180 .087 Uiso c ? . 1.000
H(10) .6421 -.1010 -.3310 .068 Uiso c ? . 1.000
H(11) .4698 -.0275 -.3760 .068 Uiso c ? . 1.000
H(12) .6103 -.3063 -.2565 .047 Uiso c ? . 1.000
H(13) .7551 -.2096 -.1560 .070 Uiso c ? . 1.000
H(14) .6904 -.2674 -.0503 .070 Uiso c ? . 1.000
H(15) .9200 -.4337 -.2252 .093 Uiso c ? . 1.000
H(16) .9699 -.4143 -.1118 .093 Uiso c ? . 1.000
H(17) .9333 -.6270 -.1282 .095 Uiso c ? . 1.000
H(18) .8048 -.5334 -.0325 .095 Uiso c ? . 1.000
H(19) .7213 -.5693 -.2380 .078 Uiso c ? . 1.000
H(20) .6573 -.6268 -.1319 .078 Uiso c ? . 1.000
H(21) .4901 -.4049 -.0645 .062 Uiso c ? . 1.000
H(22) .4430 -.4256 -.1784 .062 Uiso c ? . 1.000
H(23) .0018 -.0688 -.4010 .072 Uiso c ? . 1.000
H(24) -.1242 -.1415 -.5334 .087 Uiso c ? . 1.000
H(25) -.0134 -.3665 -.6040 .091 Uiso c ? . 1.000
H(26) .2363 -.5242 -.5488 .090 Uiso c ? . 1.000
H(27) .3669 -.4538 -.4198 .070 Uiso c ? . 1.000

loop_
_atom_site_aniso_label
_atom_site_aniso_U_11
_atom_site_aniso_U_22
_atom_site_aniso_U_33
_atom_site_aniso_U_12
_atom_site_aniso_U_13
_atom_site_aniso_U_23
Cu .0317(2) .0561(4) .0385(3) -.0191(2) .0000(2) -.0067(2)
S(1) .0311(4) .1278(8) .0494(5) -.0289(5) .0014(3) -.0320(5)
S(2) .0351(4) .0711(6) .0366(4) -.0103(4) -.0057(3) -.0041(4)
P(1) .0290(3) .0423(4) .0377(4) -.0114(3) -.0057(3) -.0010(3)
N(1) .0340(10) .0470(10) .0380(10) -.0110(10) -.0074(9) -.0030(10)
C(1) .0290(10) .052(2) .0380(10) -.0170(10) -.0050(10) -.0030(10)
C(2) .0320(10) .044(2) .054(2) -.0170(10) -.0110(10) .0040(10)
C(3) .040(2) .043(2) .076(2) -.0080(10) -.0070(10) .005(2)
C(4) .055(2) .039(2) .123(3) -.008(2) -.012(2) .014(2)
C(5) .063(2) .060(2) .138(4) -.025(2) -.014(2) .048(2)
C(6) .056(2) .065(2) .091(3) -.020(2) .005(2) .030(2)
C(7) .050(2) .053(2) .060(2) -.015(2) .0050(10) .008(2)
C(8) .0330(10) .035(2) .043(2) -.0070(10) -.0020(10) -.0020(10)
C(9) .038(2) .055(2) .082(2) -.0120(10) -.021(2) .003(2)
C(10) .035(2) .066(2) .120(3) -.002(2) -.023(2) .001(2)
C(11) .058(2) .060(2) .099(3) .005(2) -.018(2) .014(2)
C(12) .073(2) .043(2) .070(2) -.014(2) .000(2) .010(2)
C(13) .051(2) .049(2) .054(2) -.0170(10) -.0100(10) .0090(10)
C(14) .0390(10) .049(2) .0330(10) -.0170(10) -.0020(10) -.0020(10)
C(15) .050(2) .064(2) .053(2) -.004(2) -.0120(10) -.013(2)
C(16) .046(2) .098(3) .062(2) -.011(2) -.019(2) -.018(2)
C(17) .068(2) .112(3) .060(2) -.046(2) -.014(2) -.018(2)
C(18) .096(3) .063(2) .069(2) -.031(2) -.014(2) -.018(2)
C(19) .066(2) .050(2) .053(2) -.010(2) -.018(2) -.001(2)

loop_
_atom_type_symbol
_atom_type_scat_dispersion_real
_atom_type_scat_dispersion_imag
_atom_type_scat_source
C .002 .002
;International Tables for Crystallography
(1992, Vol. C, Table 6.1.1.2)
;
H .000 .000
;International Tables for Crystallography
(1992, Vol. C, Table 6.1.1.2)
;
Cu .263 1.266
;International Tables for Crystallography
(1992, Vol. C, Tables 4.2.6.8 and 6.1.1.1)
;
P .090 .095
;International Tables for Crystallography
(1992, Vol. C, Table 6.1.1.2)
;
S .110 .124
;International Tables for Crystallography
(1992, Vol. C, Table 6.1.1.2)
;
N .004 .003
;International Tables for Crystallography
(1992, Vol. C, Table 6.1.1.2)
;

loop_
_geom_angle_atom_site_label_1
_geom_angle_atom_site_label_2
_geom_angle_atom_site_label_3
_geom_angle_site_symmetry_1
_geom_angle_site_symmetry_3
_geom_angle
_geom_angle_publ_flag
S(1) Cu S(1) . . 180.00 no
S(1) Cu S(2) . . 95.85(4) yes
S(1) Cu S(2) . 2 84.15(4) yes
S(1) Cu S(2) 2 . 84.15(4) no
S(1) Cu S(2) 2 2 95.85(4) no
S(2) Cu S(2) . . 180.00 no
Cu S(1) C(1) . . 109.00(10) yes
Cu S(2) P(1) . . 102.47(5) yes
S(2) P(1) C(1) . . 110.20(10) yes
S(2) P(1) C(2) . . 111.30(10) yes
S(2) P(1) C(8) . . 111.10(10) yes
C(1) P(1) C(2) . . 107.6(2) yes
C(1) P(1) C(8) . . 107.6(2) yes
C(2) P(1) C(8) . . 108.8(2) yes
C(1) N(1) C(14) . . 123.9(3) yes
S(1) C(1) P(1) . . 117.1(2) yes
S(1) C(1) N(1) . . 131.0(3) yes
P(1) C(1) N(1) . . 111.9(2) yes
P(1) C(2) C(3) . . 112.4(2) no
P(1) C(2) C(7) . . 114.3(3) no
P(1) C(2) H(1) . . 106.2 no
C(3) C(2) C(7) . . 110.6(3) no
C(3) C(2) H(1) . . 106.3 no
C(7) C(2) H(1) . . 106.3 no
C(2) C(3) C(4) . . 110.5(3) no
C(2) C(3) H(2) . . 109.2 no
C(2) C(3) H(3) . . 109.1 no
C(4) C(3) H(2) . . 109.3 no
C(4) C(3) H(3) . . 109.2 no
H(2) C(3) H(3) . . 109.6 no
C(3) C(4) C(5) . . 111.2(4) no
C(3) C(4) H(4) . . 109.1 no
C(3) C(4) H(5) . . 109.2 no
C(5) C(4) H(4) . . 108.9 no
C(5) C(4) H(5) . . 109.0 no
H(4) C(4) H(5) . . 109.5 no
C(4) C(5) C(6) . . 112.4(4) no
C(4) C(5) H(6) . . 108.7 no
C(4) C(5) H(7) . . 108.7 no
C(6) C(5) H(6) . . 108.8 no
C(6) C(5) H(7) . . 108.9 no
H(6) C(5) H(7) . . 109.5 no
C(5) C(6) C(7) . . 111.8(3) no
C(5) C(6) H(8) . . 108.9 no
C(5) C(6) H(9) . . 108.8 no
C(7) C(6) H(8) . . 109.0 no
C(7) C(6) H(9) . . 108.9 no
H(8) C(6) H(9) . . 109.4 no
C(2) C(7) C(6) . . 110.1(3) no
C(2) C(7) H(10) . . 109.3 no
C(2) C(7) H(11) . . 109.4 no
C(6) C(7) H(10) . . 109.3 no
C(6) C(7) H(11) . . 109.3 no
H(10) C(7) H(11) . . 109.4 no
P(1) C(8) C(9) . . 111.8(2) no
P(1) C(8) C(13) . . 111.7(2) no
P(1) C(8) H(12) . . 107.6 no
C(9) C(8) C(13) . . 110.3(3) no
C(9) C(8) H(12) . . 107.5 no
C(13) C(8) H(12) . . 107.6 no
C(8) C(9) C(10) . . 110.9(3) no
C(8) C(9) H(13) . . 109.2 no
C(8) C(9) H(14) . . 109.0 no
C(10) C(9) H(13) . . 109.4 no
C(10) C(9) H(14) . . 109.1 no
H(13) C(9) H(14) . . 109.3 no
C(9) C(10) C(11) . . 111.1(3) no
C(9) C(10) H(15) . . 109.0 no
C(9) C(10) H(16) . . 109.2 no
C(11) C(10) H(15) . . 109.1 no
C(11) C(10) H(16) . . 109.2 no
H(15) C(10) H(16) . . 109.3 no
C(10) C(11) C(12) . . 111.0(4) no
C(10) C(11) H(17) . . 109.1 no
C(10) C(11) H(18) . . 109.0 no
C(12) C(11) H(17) . . 109.1 no
C(12) C(11) H(18) . . 109.2 no
H(17) C(11) H(18) . . 109.4 no
C(11) C(12) C(13) . . 111.7(3) no
C(11) C(12) H(19) . . 109.1 no
C(11) C(12) H(20) . . 108.9 no
C(13) C(12) H(19) . . 108.8 no
C(13) C(12) H(20) . . 108.7 no
H(19) C(12) H(20) . . 109.6 no
C(8) C(13) C(12) . . 111.1(3) no
C(8) C(13) H(21) . . 109.0 no
C(8) C(13) H(22) . . 109.1 no
C(12) C(13) H(21) . . 109.1 no
C(12) C(13) H(22) . . 109.1 no
H(21) C(13) H(22) . . 109.4 no
N(1) C(14) C(15) . . 124.9(3) no
N(1) C(14) C(19) . . 116.7(3) no
C(15) C(14) C(19) . . 118.2(3) no
C(14) C(15) C(16) . . 119.6(4) no
C(14) C(15) H(23) . . 120.3 no
C(16) C(15) H(23) . . 120.1 no
C(15) C(16) C(17) . . 121.5(4) no
C(15) C(16) H(24) . . 119.3 no
C(17) C(16) H(24) . . 119.2 no
C(16) C(17) C(18) . . 119.6(4) no
C(16) C(17) H(25) . . 120.2 no
C(18) C(17) H(25) . . 120.2 no
C(17) C(18) C(19) . . 119.7(4) no
C(17) C(18) H(26) . . 120.0 no
C(19) C(18) H(26) . . 120.3 no
C(14) C(19) C(18) . . 121.4(4) no
C(14) C(19) H(27) . . 119.3 no
C(18) C(19) H(27) . . 119.2 no

loop_
_geom_bond_atom_site_label_1
_geom_bond_atom_site_label_2
_geom_bond_site_symmetry_1
_geom_bond_site_symmetry_2
_geom_bond_distance
_geom_bond_publ_flag
Cu S(1) . . 2.2740(10) yes
Cu S(2) . . 2.3070(10) yes
S(1) C(1) . . 1.726(3) yes
S(2) P(1) . . 1.9990(10) yes
P(1) C(1) . . 1.834(3) yes
P(1) C(2) . . 1.823(4) yes
P(1) C(8) . . 1.820(3) yes
N(1) C(1) . . 1.272(4) yes
N(1) C(14) . . 1.412(4) yes
C(2) C(3) . . 1.522(5) no
C(2) C(7) . . 1.534(5) no
C(2) H(1) . . .95 no
C(3) C(4) . . 1.530(5) no
C(3) H(2) . . .95 no
C(3) H(3) . . .95 no
C(4) C(5) . . 1.504(6) no
C(4) H(4) . . .95 no
C(4) H(5) . . .95 no
C(5) C(6) . . 1.490(6) no
C(5) H(6) . . .95 no
C(5) H(7) . . .95 no
C(6) C(7) . . 1.530(5) no
C(6) H(8) . . .95 no
C(6) H(9) . . .95 no
C(7) H(10) . . .95 no
C(7) H(11) . . .95 no
C(8) C(9) . . 1.533(4) no
C(8) C(13) . . 1.537(5) no
C(8) H(12) . . .95 no
C(9) C(10) . . 1.528(5) no
C(9) H(13) . . .95 no
C(9) H(14) . . .95 no
C(10) C(11) . . 1.516(6) no
C(10) H(15) . . .95 no
C(10) H(16) . . .95 no
C(11) C(12) . . 1.515(5) no
C(11) H(17) . . .95 no
C(11) H(18) . . .95 no
C(12) C(13) . . 1.513(5) no
C(12) H(19) . . .95 no
C(12) H(20) . . .95 no
C(13) H(21) . . .95 no
C(13) H(22) . . .95 no
C(14) C(15) . . 1.381(4) no
C(14) C(19) . . 1.376(5) no
C(15) C(16) . . 1.387(5) no
C(15) H(23) . . .95 no
C(16) C(17) . . 1.342(6) no
C(16) H(24) . . .95 no
C(17) C(18) . . 1.374(6) no
C(17) H(25) . . .95 no
C(18) C(19) . . 1.370(5) no
C(18) H(26) . . .95 no
C(19) H(27) . . .95 no

loop_
_geom_contact_atom_site_label_1
_geom_contact_atom_site_label_2
_geom_contact_distance
_geom_contact_site_symmetry_2
_geom_contact_publ_flag
S(1) C(9) 3.834(4) 1_455 no
S(2) C(2) 3.878(3) 2_655 no
C(5) C(19) 3.803(6) 1_565 no
C(5) C(19) 3.958(6) 2_654 no
C(6) C(15) 3.763(5) 1_655 no
C(6) C(16) 3.819(6) 1_655 no
C(6) C(15) 3.854(6) 2_654 no
C(6) C(14) 3.863(5) 2_654 no
C(7) C(16) 3.839(5) 1_655 no
C(12) C(17) 3.887(6) 2_644 no
C(12) C(18) 3.949(6) 2_644 no
C(12) C(13) 4.000(5) 2_645 no
C(13) C(13) 3.917(7) 2_645 no
C(15) C(15) 3.629(9) 2_554 no
C(15) C(16) 3.800(6) 2_554 no
C(17) C(18) 3.614(6) 2_544 no
C(17) C(17) 3.840(10) 2_544 no
C(18) C(18) 3.896(9) 2_544 no
C(19) C(19) 3.861(8) 2_644 no

loop_
_geom_torsion_atom_site_label_1
_geom_torsion_atom_site_label_2
_geom_torsion_atom_site_label_3
_geom_torsion_atom_site_label_4
_geom_torsion
_geom_torsion_publ_flag
Cu S(1) C(1) P(1) -11.3(2) no
Cu S(1) C(1) N(1) 166.4(3) no
Cu S(2) P(1) C(1) -23.20(10) no
Cu S(2) P(1) C(2) 96.00(10) no
Cu S(2) P(1) C(8) -142.50(10) no
S(1) Cu S(1) C(1) 142.50(10) no
S(1) Cu S(2) P(1) 15.15(6) no
S(1) C(1) P(1) S(2) 23.8(2) no
S(1) C(1) P(1) C(2) -97.7(2) no
S(1) C(1) P(1) C(8) 145.2(2) no
S(1) C(1) N(1) C(14) -.3(6) no
S(2) Cu S(1) C(1) -3.70(10) no
S(2) Cu S(2) P(1) -176.30(10) no
S(2) P(1) C(1) N(1) -154.3(2) no
S(2) P(1) C(2) C(3) -61.0(3) no
S(2) P(1) C(2) C(7) 171.7(2) no
S(2) P(1) C(8) C(9) -64.5(3) no
S(2) P(1) C(8) C(13) 59.7(3) no
P(1) C(1) N(1) C(14) 177.5(3) no
P(1) C(2) C(3) C(4) 173.8(3) no
P(1) C(2) C(7) C(6) -175.4(3) no
P(1) C(8) C(9) C(10) -179.4(3) no
P(1) C(8) C(13) C(12) 179.6(3) no
N(1) C(1) P(1) C(2) 84.2(3) no
N(1) C(1) P(1) C(8) -33.0(3) no
N(1) C(14) C(15) C(16) 175.2(4) no
N(1) C(14) C(19) C(18) -176.3(4) no
C(1) P(1) C(2) C(3) 59.8(3) no
C(1) P(1) C(2) C(7) -67.5(3) no
C(1) P(1) C(8) C(9) 174.8(2) no
C(1) P(1) C(8) C(13) -61.0(3) no
C(1) N(1) C(14) C(15) 45.8(6) no
C(1) N(1) C(14) C(19) -139.9(4) no
C(2) P(1) C(8) C(9) 58.5(3) no
C(2) P(1) C(8) C(13) -177.4(2) no
C(2) C(3) C(4) C(5) 55.8(5) no
C(2) C(7) C(6) C(5) -55.3(5) no
C(3) C(2) P(1) C(8) 176.1(3) no
C(3) C(2) C(7) C(6) 56.4(4) no
C(3) C(4) C(5) C(6) -55.1(5) no
C(4) C(3) C(2) C(7) -57.0(4) no
C(4) C(5) C(6) C(7) 55.1(5) no
C(7) C(2) P(1) C(8) 48.9(3) no
C(8) C(9) C(10) C(11) -56.5(5) no
C(8) C(13) C(12) C(11) 55.8(5) no
C(9) C(8) C(13) C(12) -55.4(4) no
C(9) C(10) C(11) C(12) 56.2(5) no
C(10) C(9) C(8) C(13) 55.7(4) no
C(10) C(11) C(12) C(13) -56.2(5) no
C(14) C(15) C(16) C(17) .5(7) no
C(14) C(19) C(18) C(17) .7(7) no
C(15) C(14) C(19) C(18) -1.7(7) no
C(15) C(16) C(17) C(18) -1.5(8) no
C(16) C(15) C(14) C(19) 1.1(6) no
C(16) C(17) C(18) C(19) .8(8) no
